data_4349140
loop_
_publ_author_name
'Huff, Gregory S.'
'Lo, Warrick K. C.'
'Horvath, Raphael'
'Turner, Jack O.'
'Sun, Xue-Zhong'
'Weal, Geoffrey R.'
'Davidson, Hannah J.'
'Kennedy, Aaron D. W.'
'McAdam, C. John'
'Crowley, James D.'
'George, Michael W.'
'Gordon, Keith C.'

_publ_section_title
;
 Excited States of Triphenylamine-Substituted 2-Pyridyl-1,2,3-triazole
 Complexes.
;
_journal_issue 23
_journal_name_full 'Inorganic chemistry'
_journal_page_first 12238
_journal_page_last 12253
_journal_paper_doi 10.1021/acs.inorgchem.6b01959
_journal_volume 55
_journal_year 2016
_chemical_formula_sum 'C13 H18 Cl2 N4 Pt'
_chemical_formula_weight 496.30
_space_group_crystal_system triclinic
_space_group_IT_number 2
_space_group_name_Hall '-P 1'
_space_group_name_H-M_alt 'P -1'
_atom_sites_solution_hydrogens geom
_audit_creation_method SHELXL-2014
_cell_angle_alpha 87.722(5)
_cell_angle_beta 81.445(5)
_cell_angle_gamma 89.483(5)
_cell_formula_units_Z 4
_cell_length_a 7.4108(4)
_cell_length_b 8.9317(5)
_cell_length_c 23.7139(14)
_cell_measurement_reflns_used 5285
_cell_measurement_temperature 100.0(2)
_cell_measurement_theta_max 73.2420
_cell_measurement_theta_min 3.7850
_cell_volume 1550.95(15)
_computing_cell_refinement
;
CrysAlisPro, Agilent Technologies,
Version 1.171.37.33 (release 27-03-2014 CrysAlis171 .NET)
(compiled Mar 27 2014,17:12:48)
;
_computing_data_collection
;
CrysAlisPro, Agilent Technologies,
Version 1.171.37.33 (release 27-03-2014 CrysAlis171 .NET)
(compiled Mar 27 2014,17:12:48)
;
_computing_data_reduction
;
CrysAlisPro, Agilent Technologies,
Version 1.171.37.33 (release 27-03-2014 CrysAlis171 .NET)
(compiled Mar 27 2014,17:12:48)
;
_computing_structure_refinement 'SHELXL-2014 (Sheldrick, 2014)'
_computing_structure_solution 'SIR97 (Altomare et al., 1997)'
_diffrn_ambient_temperature 100.0(2)
_diffrn_detector_area_resol_mean 5.1725
_diffrn_measured_fraction_theta_full 0.999
_diffrn_measured_fraction_theta_max 0.969
_diffrn_measurement_device_type 'SuperNova, Dual, Cu at zero, Atlas'
_diffrn_measurement_method '\w scans'
_diffrn_radiation_type CuK\a
_diffrn_radiation_wavelength 1.54184
_diffrn_reflns_av_R_equivalents 0.1540
_diffrn_reflns_av_unetI/netI 0.1300
_diffrn_reflns_Laue_measured_fraction_full 0.999
_diffrn_reflns_Laue_measured_fraction_max 0.969
_diffrn_reflns_limit_h_max 8
_diffrn_reflns_limit_h_min -9
_diffrn_reflns_limit_k_max 9
_diffrn_reflns_limit_k_min -11
_diffrn_reflns_limit_l_max 26
_diffrn_reflns_limit_l_min -29
_diffrn_reflns_number 16814
_diffrn_reflns_point_group_measured_fraction_full 0.999
_diffrn_reflns_point_group_measured_fraction_max 0.969
_diffrn_reflns_theta_full 67.000
_diffrn_reflns_theta_max 74.681
_diffrn_reflns_theta_min 3.773
_diffrn_source 'sealed X-ray tube'
_exptl_absorpt_coefficient_mu 20.053
_exptl_absorpt_correction_T_max 0.894
_exptl_absorpt_correction_T_min 0.593
_exptl_absorpt_correction_type gaussian
_exptl_absorpt_process_details
;
CrysAlisPro, Agilent Technologies,
Version 1.171.37.33 (release 27-03-2014 CrysAlis171 .NET)
(compiled Mar 27 2014,17:12:48)
Numerical absorption correction based on gaussian integration over
			a multifaceted crystal model
Empirical absorption correction using spherical harmonics,
 implemented in SCALE3 ABSPACK scaling algorithm.
;
_exptl_crystal_colour yellow
_exptl_crystal_density_diffrn 2.125
_exptl_crystal_description plate
_exptl_crystal_F_000 944
_exptl_crystal_size_max 0.20
_exptl_crystal_size_mid 0.04
_exptl_crystal_size_min 0.02
_refine_diff_density_max 11.768
_refine_diff_density_min -4.594
_refine_diff_density_rms 0.662
_refine_ls_extinction_method none
_refine_ls_goodness_of_fit_ref 1.082
_refine_ls_hydrogen_treatment constr
_refine_ls_matrix_type full
_refine_ls_number_parameters 363
_refine_ls_number_reflns 6180
_refine_ls_number_restraints 84
_refine_ls_restrained_S_all 1.075
_refine_ls_R_factor_all 0.1621
_refine_ls_R_factor_gt 0.1330
_refine_ls_shift/su_max 0.000
_refine_ls_shift/su_mean 0.000
_refine_ls_structure_factor_coef Fsqd
_refine_ls_weighting_details 'w=1/[\s^2^(Fo^2^)+(0.1982P)^2^+242.5768P] where P=(Fo^2^+2Fc^2^)/3'
_refine_ls_weighting_scheme calc
_refine_ls_wR_factor_gt 0.3802
_refine_ls_wR_factor_ref 0.3989
_reflns_Friedel_coverage 0.000
_reflns_number_gt 4408
_reflns_number_total 6180
_reflns_threshold_expression 'I > 2\s(I)'
_cod_data_source_file ic6b01959_si_002.cif
_cod_data_source_block WKKLP705
_cod_database_code 4349140
_shelx_space_group_comment
;
The symmetry employed for this shelxl refinement is uniquely defined
by the following loop, which should always be used as a source of
symmetry information in preference to the above space-group names.
They are only intended as comments.
;
_shelxl_version_number 2014-3

loop_
_space_group_symop_operation_xyz
'x, y, z'
'-x, -y, -z'

loop_
_atom_site_label
_atom_site_type_symbol
_atom_site_fract_x
_atom_site_fract_y
_atom_site_fract_z
_atom_site_U_iso_or_equiv
_atom_site_adp_type
_atom_site_occupancy
_atom_site_site_symmetry_order
_atom_site_calc_flag
_atom_site_refinement_flags_posn
_atom_site_refinement_flags_adp
Pt1 Pt 0.87237(16) 0.04235(14) 0.67580(6) 0.0244(4) Uani 1 1 d . .
Pt2 Pt 0.37406(16) 0.42508(14) 0.67544(5) 0.0243(4) Uani 1 1 d . .
Cl2 Cl 0.7411(11) -0.1176(9) 0.7476(4) 0.0348(17) Uani 1 1 d . .
Cl4 Cl 0.2419(11) 0.5714(9) 0.7476(4) 0.0345(17) Uani 1 1 d . .
Cl3 Cl 0.4688(11) 0.6332(9) 0.6208(4) 0.0377(18) Uani 1 1 d . .
Cl1 Cl 0.9676(12) -0.1553(9) 0.6200(4) 0.0390(19) Uani 1 1 d . .
N1 N 0.978(3) 0.201(3) 0.6168(10) 0.022(5) Uani 1 1 d . U
N2 N 0.803(3) 0.229(3) 0.7173(10) 0.021(5) Uani 1 1 d . U
C5 C 0.966(4) 0.345(4) 0.6310(13) 0.027(6) Uani 1 1 d . .
C15 C 0.643(5) 0.210(5) 0.5249(18) 0.044(9) Uani 1 1 d . .
H15 H 0.7019 0.2367 0.4886 0.053 Uiso 1 1 calc R U
C2 C 1.144(5) 0.281(4) 0.5260(16) 0.035(7) Uani 1 1 d . U
H2 H 1.2044 0.2606 0.4899 0.043 Uiso 1 1 calc R U
N7 N 0.210(4) 0.195(3) 0.7663(11) 0.028(6) Uani 1 1 d . .
C6 C 0.850(4) 0.359(3) 0.6888(12) 0.021(6) Uani 1 1 d . U
N4 N 0.717(3) 0.406(3) 0.7697(10) 0.023(5) Uani 1 1 d . U
N8 N 0.210(4) 0.043(3) 0.7681(12) 0.032(6) Uani 1 1 d . .
N6 N 0.301(3) 0.230(3) 0.7176(11) 0.022(5) Uani 1 1 d . .
C7 C 0.797(5) 0.472(4) 0.7213(14) 0.032(7) Uani 1 1 d . U
H7 H 0.8127 0.5742 0.7126 0.039 Uiso 1 1 calc R U
C21 C 0.131(5) -0.041(4) 0.8200(16) 0.039(9) Uani 1 1 d . .
H21A H 0.0575 -0.1215 0.8095 0.046 Uiso 1 1 calc R U
H21B H 0.0513 0.0251 0.8439 0.046 Uiso 1 1 calc R U
N3 N 0.717(4) 0.257(3) 0.7684(12) 0.032(6) Uani 1 1 d . U
C14 C 0.570(4) 0.320(3) 0.5628(13) 0.023(6) Uani 1 1 d . .
H14 H 0.5840 0.4212 0.5520 0.028 Uiso 1 1 calc R U
C17 C 0.538(6) 0.023(4) 0.5937(16) 0.040(9) Uani 1 1 d . .
H17 H 0.5292 -0.0779 0.6055 0.048 Uiso 1 1 calc R U
C18 C 0.459(5) 0.132(3) 0.6316(14) 0.028(7) Uani 1 1 d . .
C9 C 0.771(5) 0.548(4) 0.8520(15) 0.033(7) Uani 1 1 d . .
H9A H 0.7105 0.6035 0.8837 0.040 Uiso 1 1 calc R U
H9B H 0.8438 0.6179 0.8260 0.040 Uiso 1 1 calc R U
C20 C 0.300(4) -0.017(4) 0.7197(13) 0.028(6) Uani 1 1 d . U
H20 H 0.3167 -0.1172 0.7112 0.034 Uiso 1 1 calc R U
C4 C 1.037(4) 0.459(4) 0.5954(16) 0.036(8) Uani 1 1 d . .
H4 H 1.0262 0.5583 0.6063 0.043 Uiso 1 1 calc R U
C3 C 1.125(5) 0.424(4) 0.5429(15) 0.032(7) Uani 1 1 d . U
H3 H 1.1741 0.5004 0.5178 0.038 Uiso 1 1 calc R U
C8 C 0.630(5) 0.484(5) 0.8218(16) 0.039(9) Uani 1 1 d . .
H8A H 0.5503 0.5634 0.8108 0.047 Uiso 1 1 calc R U
H8B H 0.5556 0.4130 0.8472 0.047 Uiso 1 1 calc R U
C16 C 0.624(5) 0.058(4) 0.5431(17) 0.035(8) Uani 1 1 d . .
H16 H 0.6725 -0.0163 0.5190 0.042 Uiso 1 1 calc R U
C23 C 0.397(5) 0.006(4) 0.8729(15) 0.035(7) Uani 1 1 d . U
H23A H 0.3259 0.0752 0.8980 0.042 Uiso 1 1 calc R U
H23B H 0.4554 0.0636 0.8398 0.042 Uiso 1 1 calc R U
C22 C 0.269(4) -0.106(4) 0.8539(15) 0.033(7) Uani 1 1 d . .
H22A H 0.3419 -0.1789 0.8311 0.039 Uiso 1 1 calc R U
H22B H 0.2057 -0.1588 0.8874 0.039 Uiso 1 1 calc R U
C1 C 1.072(5) 0.168(4) 0.5626(16) 0.036(8) Uani 1 1 d . .
H1 H 1.0849 0.0694 0.5517 0.043 Uiso 1 1 calc R U
N5 N 0.480(3) 0.278(3) 0.6150(11) 0.024(5) Uani 1 1 d . U
C11 C 1.049(4) 0.511(4) 0.9032(16) 0.032(7) Uani 1 1 d . .
H11A H 1.1196 0.5769 0.8750 0.039 Uiso 1 1 calc R U
H11B H 0.9904 0.5717 0.9336 0.039 Uiso 1 1 calc R U
C24 C 0.546(6) -0.067(5) 0.9045(17) 0.045(9) Uani 1 1 d . .
H24A H 0.4879 -0.1244 0.9378 0.054 Uiso 1 1 calc R U
H24B H 0.6176 -0.1359 0.8795 0.054 Uiso 1 1 calc R U
C10 C 0.897(4) 0.433(3) 0.8745(13) 0.026(6) Uani 1 1 d . U
H10A H 0.9547 0.3739 0.8434 0.032 Uiso 1 1 calc R U
H10B H 0.8265 0.3660 0.9024 0.032 Uiso 1 1 calc R U
C19 C 0.360(4) 0.107(4) 0.6865(13) 0.027(6) Uani 1 1 d . U
C12 C 1.183(7) 0.400(5) 0.9284(19) 0.052(10) Uani 1 1 d . .
H12A H 1.1118 0.3272 0.9538 0.062 Uiso 1 1 calc R U
H12B H 1.2504 0.3454 0.8974 0.062 Uiso 1 1 calc R U
C25 C 0.670(6) 0.048(5) 0.9229(18) 0.050(11) Uani 1 1 d . .
H25A H 0.5973 0.1213 0.9452 0.060 Uiso 1 1 calc R U
H25B H 0.7357 0.0991 0.8893 0.060 Uiso 1 1 calc R U
C13 C 1.315(6) 0.471(6) 0.960(2) 0.058(12) Uani 1 1 d . .
H13A H 1.3449 0.5687 0.9436 0.086 Uiso 1 1 calc R U
H13B H 1.4235 0.4104 0.9579 0.086 Uiso 1 1 calc R U
H13C H 1.2615 0.4784 0.9993 0.086 Uiso 1 1 calc R U
C26 C 0.806(7) -0.021(6) 0.958(2) 0.064(12) Uani 1 1 d . U
H26A H 0.7425 -0.0606 0.9936 0.096 Uiso 1 1 calc R U
H26B H 0.8906 0.0540 0.9650 0.096 Uiso 1 1 calc R U
H26C H 0.8708 -0.1005 0.9375 0.096 Uiso 1 1 calc R U

loop_
_atom_site_aniso_label
_atom_site_aniso_U_11
_atom_site_aniso_U_22
_atom_site_aniso_U_33
_atom_site_aniso_U_23
_atom_site_aniso_U_13
_atom_site_aniso_U_12
Pt1 0.0135(6) 0.0212(7) 0.0381(8) -0.0004(5) -0.0029(5) -0.0012(5)
Pt2 0.0138(6) 0.0215(7) 0.0371(8) 0.0007(5) -0.0018(5) -0.0039(5)
Cl2 0.029(4) 0.027(4) 0.047(4) 0.008(3) -0.003(3) -0.005(3)
Cl4 0.033(4) 0.026(4) 0.044(4) -0.009(3) -0.002(3) -0.001(3)
Cl3 0.025(4) 0.023(4) 0.062(5) 0.007(3) 0.001(3) -0.009(3)
Cl1 0.033(4) 0.024(4) 0.057(5) -0.009(3) 0.003(3) 0.003(3)
N1 0.019(6) 0.023(6) 0.024(6) 0.000(4) -0.003(4) -0.002(5)
N2 0.019(6) 0.021(6) 0.023(6) -0.001(4) -0.003(4) -0.003(5)
C5 0.024(15) 0.025(16) 0.032(16) -0.005(12) -0.007(12) 0.014(12)
C15 0.017(16) 0.06(3) 0.05(2) -0.001(18) 0.001(14) -0.005(16)
C2 0.032(10) 0.035(10) 0.038(10) -0.001(7) -0.003(7) 0.002(7)
N7 0.022(13) 0.028(14) 0.033(14) -0.003(10) 0.000(10) 0.008(11)
C6 0.020(7) 0.021(7) 0.023(7) -0.002(5) -0.006(5) 0.000(5)
N4 0.022(6) 0.021(6) 0.024(6) -0.002(4) -0.002(5) 0.000(5)
N8 0.029(15) 0.032(15) 0.033(14) 0.006(11) -0.003(11) -0.019(12)
N6 0.020(12) 0.014(12) 0.030(13) 0.011(9) 0.004(9) -0.008(9)
C7 0.031(9) 0.031(9) 0.034(9) -0.002(7) -0.002(7) 0.004(7)
C21 0.017(16) 0.05(2) 0.05(2) 0.017(17) -0.009(14) -0.017(15)
N3 0.027(8) 0.035(9) 0.034(8) -0.001(7) -0.008(7) -0.002(7)
C14 0.018(14) 0.014(13) 0.034(16) 0.004(11) 0.007(11) -0.002(11)
C17 0.07(3) 0.013(15) 0.039(19) -0.005(13) -0.019(18) 0.013(16)
C18 0.036(18) 0.010(13) 0.038(17) -0.011(11) -0.008(13) -0.002(12)
C9 0.030(17) 0.022(16) 0.045(19) -0.009(13) 0.002(14) -0.004(13)
C20 0.027(8) 0.029(8) 0.029(8) 0.000(5) -0.005(5) -0.001(5)
C4 0.018(16) 0.037(19) 0.05(2) 0.004(15) 0.003(13) 0.003(14)
C3 0.030(9) 0.032(9) 0.035(9) 0.001(7) -0.007(7) -0.004(7)
C8 0.018(16) 0.05(2) 0.05(2) -0.021(17) -0.003(14) 0.009(15)
C16 0.020(16) 0.022(16) 0.06(2) -0.009(14) -0.001(14) 0.001(12)
C23 0.033(10) 0.036(10) 0.035(10) 0.000(7) -0.004(7) -0.004(7)
C22 0.021(16) 0.04(2) 0.038(18) -0.001(14) -0.007(13) -0.016(14)
C1 0.019(16) 0.038(19) 0.05(2) -0.010(15) 0.002(13) 0.008(14)
N5 0.019(8) 0.027(8) 0.027(8) 0.000(6) -0.009(6) -0.003(6)
C11 0.016(15) 0.025(16) 0.06(2) -0.011(14) 0.001(13) 0.008(12)
C24 0.04(2) 0.05(2) 0.04(2) -0.001(16) -0.003(16) -0.009(18)
C10 0.026(7) 0.024(7) 0.028(7) -0.001(5) -0.003(5) 0.000(5)
C19 0.027(7) 0.025(7) 0.029(7) -0.001(5) -0.006(5) -0.001(5)
C12 0.06(3) 0.04(2) 0.05(2) -0.001(17) -0.005(19) -0.01(2)
C25 0.05(2) 0.06(3) 0.05(2) 0.015(19) -0.017(18) -0.04(2)
C13 0.03(2) 0.07(3) 0.07(3) -0.01(2) 0.008(18) 0.00(2)
C26 0.056(17) 0.068(18) 0.068(17) 0.005(14) -0.015(13) -0.006(14)

loop_
_atom_type_symbol
_atom_type_description
_atom_type_scat_dispersion_real
_atom_type_scat_dispersion_imag
_atom_type_scat_source
C C 0.0181 0.0091 'International Tables Vol C Tables 4.2.6.8 and 6.1.1.4'
H H 0.0000 0.0000 'International Tables Vol C Tables 4.2.6.8 and 6.1.1.4'
N N 0.0311 0.0180 'International Tables Vol C Tables 4.2.6.8 and 6.1.1.4'
Cl Cl 0.3639 0.7018 'International Tables Vol C Tables 4.2.6.8 and 6.1.1.4'
Pt Pt -4.5932 6.9264 'International Tables Vol C Tables 4.2.6.8 and 6.1.1.4'

loop_
_geom_angle_atom_site_label_1
_geom_angle_atom_site_label_2
_geom_angle_atom_site_label_3
_geom_angle
N2 Pt1 N1 79.1(10)
N2 Pt1 Cl2 95.4(7)
N1 Pt1 Cl2 174.4(7)
N2 Pt1 Cl1 173.7(7)
N1 Pt1 Cl1 94.6(7)
Cl2 Pt1 Cl1 90.9(3)
N6 Pt2 N5 80.2(10)
N6 Pt2 Cl3 174.7(8)
N5 Pt2 Cl3 94.5(8)
N6 Pt2 Cl4 94.7(8)
N5 Pt2 Cl4 174.8(8)
Cl3 Pt2 Cl4 90.6(3)
C5 N1 C1 118(3)
C5 N1 Pt1 118(2)
C1 N1 Pt1 124(2)
C6 N2 N3 109(2)
C6 N2 Pt1 116.6(19)
N3 N2 Pt1 135(2)
N1 C5 C4 123(3)
N1 C5 C6 110(3)
C4 C5 C6 127(3)
C16 C15 C14 119(3)
C3 C2 C1 119(3)
N6 N7 N8 104(2)
C7 C6 N2 110(3)
C7 C6 C5 134(3)
N2 C6 C5 115(3)
C7 N4 N3 113(3)
C7 N4 C8 126(3)
N3 N4 C8 121(3)
N7 N8 C20 113(3)
N7 N8 C21 120(3)
C20 N8 C21 126(3)
N7 N6 C19 113(2)
N7 N6 Pt2 134(2)
C19 N6 Pt2 112.8(19)
N4 C7 C6 104(3)
N8 C21 C22 114(3)
N4 N3 N2 104(2)
N5 C14 C15 120(3)
C16 C17 C18 122(3)
N5 C18 C17 118(3)
N5 C18 C19 114(3)
C17 C18 C19 127(3)
C8 C9 C10 115(3)
N8 C20 C19 103(3)
C3 C4 C5 117(3)
C2 C3 C4 123(3)
C9 C8 N4 110(3)
C17 C16 C15 120(3)
C22 C23 C24 113(3)
C21 C22 C23 115(3)
C2 C1 N1 120(3)
C14 N5 C18 121(3)
C14 N5 Pt2 124(2)
C18 N5 Pt2 115(2)
C12 C11 C10 115(3)
C25 C24 C23 112(4)
C9 C10 C11 112(3)
N6 C19 C20 107(3)
N6 C19 C18 118(3)
C20 C19 C18 135(3)
C13 C12 C11 115(4)
C24 C25 C26 112(4)

loop_
_geom_bond_atom_site_label_1
_geom_bond_atom_site_label_2
_geom_bond_distance
Pt1 N2 1.99(2)
Pt1 N1 2.03(2)
Pt1 Cl2 2.286(8)
Pt1 Cl1 2.291(8)
Pt2 N6 2.01(2)
Pt2 N5 2.04(3)
Pt2 Cl3 2.278(8)
Pt2 Cl4 2.292(8)
N1 C5 1.34(4)
N1 C1 1.41(4)
N2 C6 1.34(4)
N2 N3 1.32(4)
C5 C4 1.36(5)
C5 C6 1.51(4)
C15 C16 1.41(6)
C15 C14 1.41(5)
C2 C3 1.35(5)
C2 C1 1.36(5)
N7 N6 1.28(4)
N7 N8 1.35(4)
C6 C7 1.32(4)
N4 C7 1.33(4)
N4 N3 1.33(4)
N4 C8 1.50(4)
N8 C20 1.36(4)
N8 C21 1.46(4)
N6 C19 1.38(4)
C21 C22 1.49(5)
C14 N5 1.36(4)
C17 C16 1.30(6)
C17 C18 1.42(4)
C18 N5 1.36(4)
C18 C19 1.41(5)
C9 C8 1.48(5)
C9 C10 1.52(5)
C20 C19 1.37(5)
C4 C3 1.37(5)
C23 C22 1.51(5)
C23 C24 1.55(5)
C11 C12 1.56(6)
C11 C10 1.58(5)
C24 C25 1.50(5)
C12 C13 1.48(6)
C25 C26 1.51(6)
